data_7231663
loop_
_publ_author_name
'Fan, Guang-Meng'
'Gao, Ji-Xing'
'Shi, Chao'
'Yu, Hui'
'Ye, Le'
'Jiang, Jia-Ying'
'Shuai, Cijun'
'Zhang, Yi'
'Ye, Heng-Yun'

_publ_section_title
;
 [C7H14NO][ClO4]: order--disorder structural change induced sudden
 switchable dielectric behaviour at room temperature
;
_journal_issue 44
_journal_name_full CrystEngComm
_journal_page_first 7058
_journal_paper_doi 10.1039/C8CE01461B
_journal_volume 20
_journal_year 2018
_chemical_formula_moiety 'C7 H14 N O, Cl O4'
_chemical_formula_sum 'C7 H14 Cl N O5'
_chemical_formula_weight 227.64
_space_group_crystal_system cubic
_space_group_IT_number 221
_space_group_name_Hall '-P 4 2 3'
_space_group_name_H-M_alt 'P m -3 m'
_symmetry_space_group_name_Hall '-P 4 2 3'
_symmetry_space_group_name_H-M 'P m -3 m'
_audit_creation_method SHELXL-2014/7
_audit_update_record
;
2018-09-12 deposited with the CCDC.
2018-10-12 downloaded from the CCDC.
;
_cell_angle_alpha 90
_cell_angle_beta 90
_cell_angle_gamma 90
_cell_formula_units_Z 1
_cell_length_a 6.4782(8)
_cell_length_b 6.4782(8)
_cell_length_c 6.4782(8)
_cell_measurement_reflns_used 277
_cell_measurement_temperature 353(2)
_cell_measurement_theta_max 24.920
_cell_measurement_theta_min 3.145
_cell_volume 271.87(6)
_computing_structure_refinement 'SHELXL-2014/7 (Sheldrick, 2014)'
_diffrn_ambient_temperature 353(2)
_diffrn_measured_fraction_theta_full 0.944
_diffrn_measured_fraction_theta_max 0.946
_diffrn_measurement_device_type 'Rigaku, SCXmini'
_diffrn_measurement_method '\w scans'
_diffrn_radiation_type MoK\a
_diffrn_radiation_wavelength 0.71073
_diffrn_reflns_av_R_equivalents 0.1755
_diffrn_reflns_av_unetI/netI 0.1125
_diffrn_reflns_Laue_measured_fraction_full 0.944
_diffrn_reflns_Laue_measured_fraction_max 0.946
_diffrn_reflns_limit_h_max 3
_diffrn_reflns_limit_h_min -7
_diffrn_reflns_limit_k_max 7
_diffrn_reflns_limit_k_min -7
_diffrn_reflns_limit_l_max 4
_diffrn_reflns_limit_l_min -7
_diffrn_reflns_number 277
_diffrn_reflns_point_group_measured_fraction_full 0.944
_diffrn_reflns_point_group_measured_fraction_max 0.946
_diffrn_reflns_theta_full 24.920
_diffrn_reflns_theta_max 24.920
_diffrn_reflns_theta_min 3.145
_exptl_absorpt_coefficient_mu 0.338
_exptl_crystal_colour colorless
_exptl_crystal_density_diffrn 1.312
_exptl_crystal_description block
_exptl_crystal_F_000 106.6
_exptl_crystal_size_max 0.32
_exptl_crystal_size_mid 0.30
_exptl_crystal_size_min 0.28
_refine_diff_density_max 0.472
_refine_diff_density_min -0.246
_refine_diff_density_rms 0.121
_refine_ls_extinction_method none
_refine_ls_goodness_of_fit_ref 1.258
_refine_ls_hydrogen_treatment undef
_refine_ls_matrix_type full
_refine_ls_number_parameters 10
_refine_ls_number_reflns 70
_refine_ls_number_restraints 0
_refine_ls_restrained_S_all 1.258
_refine_ls_R_factor_all 0.1864
_refine_ls_R_factor_gt 0.1552
_refine_ls_shift/su_max 0.000
_refine_ls_shift/su_mean 0.000
_refine_ls_structure_factor_coef Fsqd
_refine_ls_weighting_details 'w=1/[\s^2^(Fo^2^)+(0.2000P)^2^] where P=(Fo^2^+2Fc^2^)/3'
_refine_ls_weighting_scheme calc
_refine_ls_wR_factor_gt 0.3544
_refine_ls_wR_factor_ref 0.3987
_reflns_Friedel_coverage 0.000
_reflns_number_gt 37
_reflns_number_total 72
_reflns_threshold_expression 'I > 2\s(I)'
_cod_data_source_file c8ce01461b2.cif
_cod_data_source_block HT
_cod_depositor_comments 'Adding full bibliography for 7231662--7231663.cif.'
_cod_original_cell_volume 271.87(10)
_cod_database_code 7231663
_shelx_shelxl_version_number 2014/7
_shelx_space_group_comment
;
The symmetry employed for this shelxl refinement is uniquely defined
by the following loop, which should always be used as a source of
symmetry information in preference to the above space-group names.
They are only intended as comments.
;
_ht_res_file
;

    HT.res created by SHELXL-2014/7

TITL 1 in Pm-3m
CELL 0.71073   6.4782   6.4782   6.4782  90.000  90.000  90.000
ZERR   1  0.0008   0.0008   0.0008   0.000   0.000   0.000
LATT 1
SYMM -X, -Y, Z
SYMM -X, Y, -Z
SYMM X, -Y, -Z
SYMM Z, X, Y
SYMM Z, -X, -Y
SYMM -Z, -X, Y
SYMM -Z, X, -Y
SYMM Y, Z, X
SYMM -Y, Z, -X
SYMM Y, -Z, -X
SYMM -Y, -Z, X
SYMM Y, X, -Z
SYMM -Y, -X, -Z
SYMM Y, -X, Z
SYMM -Y, X, Z
SYMM X, Z, -Y
SYMM -X, Z, Y
SYMM -X, -Z, -Y
SYMM X, -Z, Y
SYMM Z, Y, -X
SYMM Z, -Y, X
SYMM -Z, Y, X
SYMM -Z, -Y, -X
SFAC C  H  N  O  Cl
UNIT 7 14 1 5 1
OMIT 1 1 1
OMIT 1 2 3
OMIT  -3.00  50.00
L.S. 40
ACTA
BOND
FMAP 2
PLAN 1
TEMP 73
WGHT    0.200000
FVAR       1.68553   0.66667
CL1   5    0.000000    0.000000    0.000000    10.02083    0.13929    0.13929 =
         0.13929    0.00000    0.00000    0.00000
C1    1    0.337665    0.337665    0.500000    10.20000    0.24009    0.24009 =
         0.26612    0.00000    0.00000   -0.05435
O1    4    0.000000    0.208764    0.000000    10.08333    0.29754    0.29403 =
         0.29754    0.00000    0.00000    0.00000
HKLF 4

REM  HT in Pm-3m
REM R1 =  0.1552 for      37 Fo > 4sig(Fo)  and  0.1864 for all      70 data
REM     10 parameters refined using      0 restraints

END

WGHT      0.2000      0.0000

REM Highest difference peak  0.472,  deepest hole -0.246,  1-sigma level  0.121
Q1    1   0.5000  0.5000  0.5000  10.02083  0.05    0.26
;

loop_
_space_group_symop_operation_xyz
'x, y, z'
'-x, -y, z'
'-x, y, -z'
'x, -y, -z'
'z, x, y'
'z, -x, -y'
'-z, -x, y'
'-z, x, -y'
'y, z, x'
'-y, z, -x'
'y, -z, -x'
'-y, -z, x'
'y, x, -z'
'-y, -x, -z'
'y, -x, z'
'-y, x, z'
'x, z, -y'
'-x, z, y'
'-x, -z, -y'
'x, -z, y'
'z, y, -x'
'z, -y, x'
'-z, y, x'
'-z, -y, -x'
'-x, -y, -z'
'x, y, -z'
'x, -y, z'
'-x, y, z'
'-z, -x, -y'
'-z, x, y'
'z, x, -y'
'z, -x, y'
'-y, -z, -x'
'y, -z, x'
'-y, z, x'
'y, z, -x'
'-y, -x, z'
'y, x, z'
'-y, x, -z'
'y, -x, -z'
'-x, -z, y'
'x, -z, -y'
'x, z, y'
'-x, z, -y'
'-z, -y, x'
'-z, y, -x'
'z, -y, -x'
'z, y, x'

loop_
_atom_site_label
_atom_site_type_symbol
_atom_site_fract_x
_atom_site_fract_y
_atom_site_fract_z
_atom_site_U_iso_or_equiv
_atom_site_adp_type
_atom_site_occupancy
_atom_site_site_symmetry_order
_atom_site_calc_flag
_atom_site_refinement_flags_posn
_atom_site_refinement_flags_adp
_atom_site_refinement_flags_occupancy
Cl1 Cl 0.0000 0.0000 0.0000 0.139(8) Uani 1 48 d S T P
C1 C 0.338(2) 0.338(2) 0.5000 0.249(16) Uani 0.8 4 d S T P
O1 O 0.0000 0.209(7) 0.0000 0.296(17) Uani 0.6666 8 d S T P

loop_
_atom_site_aniso_label
_atom_site_aniso_U_11
_atom_site_aniso_U_22
_atom_site_aniso_U_33
_atom_site_aniso_U_23
_atom_site_aniso_U_13
_atom_site_aniso_U_12
Cl1 0.139(8) 0.139(8) 0.139(8) 0.000 0.000 0.000
C1 0.240(18) 0.240(18) 0.27(3) 0.000 0.000 -0.054(14)
O1 0.30(3) 0.29(4) 0.30(3) 0.000 0.000 0.000

loop_
_atom_type_symbol
_atom_type_description
_atom_type_scat_dispersion_real
_atom_type_scat_dispersion_imag
_atom_type_scat_source
C C 0.0033 0.0016 'International Tables Vol C Tables 4.2.6.8 and 6.1.1.4'
H H 0.0000 0.0000 'International Tables Vol C Tables 4.2.6.8 and 6.1.1.4'
N N 0.0061 0.0033 'International Tables Vol C Tables 4.2.6.8 and 6.1.1.4'
O O 0.0106 0.0060 'International Tables Vol C Tables 4.2.6.8 and 6.1.1.4'
Cl Cl 0.1484 0.1585 'International Tables Vol C Tables 4.2.6.8 and 6.1.1.4'

loop_
_geom_angle_atom_site_label_1
_geom_angle_atom_site_label_2
_geom_angle_atom_site_label_3
_geom_angle
_geom_angle_site_symmetry_1
_geom_angle_site_symmetry_3
O1 Cl1 O1 180.0 33 9
O1 Cl1 O1 90.000(1) 33 25
O1 Cl1 O1 90.000(1) 9 25
O1 Cl1 O1 90.000(1) 33 5
O1 Cl1 O1 90.000(1) 9 5
O1 Cl1 O1 90.000(1) 25 5
O1 Cl1 O1 90.000(1) 33 29
O1 Cl1 O1 90.000(1) 9 29
O1 Cl1 O1 90.000(1) 25 29
O1 Cl1 O1 180.0 5 29
O1 Cl1 O1 90.000(1) 33 .
O1 Cl1 O1 90.000(1) 9 .
O1 Cl1 O1 180.0 25 .
O1 Cl1 O1 90.0 5 .
O1 Cl1 O1 90.0 29 .
C1 C1 C1 60.0 11_566 31_556
C1 C1 C1 120.002(10) 11_566 5
C1 C1 C1 90.001(7) 31_556 5
C1 C1 C1 90.001(5) 11_566 9
C1 C1 C1 120.002(9) 31_556 9
C1 C1 C1 60.0 5 9

loop_
_geom_bond_atom_site_label_1
_geom_bond_atom_site_label_2
_geom_bond_distance
_geom_bond_site_symmetry_2
Cl1 O1 1.35(4) 33
Cl1 O1 1.35(4) 9
Cl1 O1 1.35(4) 25
Cl1 O1 1.35(4) 5
Cl1 O1 1.35(4) 29
Cl1 O1 1.35(4) .
C1 C1 1.487(19) 11_566
C1 C1 1.487(19) 31_556
C1 C1 1.487(19) 5
C1 C1 1.487(19) 9
